data_1521191
loop_
_publ_author_name
'Huang, F.Q.'
'Ibers, J.A.'

_publ_section_title
;
 Syntheses and structures of the new quaternary rubidium selenides Rb Ln2
 Cu Se4 (Ln = Sm, Gd, Dy), Rb1.5 Ln2 Cu2.5 Se5 (Ln = Gd, Dy),and Rb Sm2
 Ag3 Se5
;
_journal_name_full 'Journal of Solid State Chemistry'
_journal_page_first 317
_journal_page_last 322
_journal_volume 151
_journal_year 2000
_chemical_formula_sum 'Cu2.5 Dy2 Rb1.5 Se5'
_chemical_name_systematic 'Rb1.5 Dy2 Cu2.5 Se5'
_space_group_IT_number 58
_symmetry_space_group_name_Hall '-P 2 2n'
_symmetry_space_group_name_H-M 'P n n m'
_cell_angle_alpha 90
_cell_angle_beta 90
_cell_angle_gamma 90
_cell_formula_units_Z 4
_cell_length_a 16.12
_cell_length_b 16.292
_cell_length_c 4.061
_cell_volume 1066.528
_citation_journal_id_ASTM JSSCBI
_cod_data_source_file Huang_JSSCBI_2000_1877.cif
_cod_data_source_block Cu2.5Dy2Rb1.5Se5
_cod_database_code 1521191

loop_
_symmetry_equiv_pos_as_xyz
x,y,z
-x,-y,z
x+1/2,-y+1/2,-z+1/2
-x+1/2,y+1/2,-z+1/2
-x,-y,-z
x,y,-z
-x-1/2,y-1/2,z-1/2
x-1/2,-y-1/2,z-1/2

loop_
_atom_site_label
_atom_site_type_symbol
_atom_site_fract_x
_atom_site_fract_y
_atom_site_fract_z
_atom_site_occupancy
_atom_site_U_iso_or_equiv
Dy2 Dy+3 0.56196 0.21868 0 1 0.0
Rb1 Rb+1 0.32772 0.32581 0 1 0.0
Cu3 Cu+1 0.0235 0.5724 0 0.65 0.0
Se5 Se-2 0.40745 0.11407 0 1 0.0
Se2 Se-2 0.28414 0.71065 0 1 0.0
Cu2 Cu+1 0.57019 0.03233 0 0.862 0.0
Rb2 Rb+1 0 0 0.5 1 0.0
Se1 Se-2 0.00166 0.18205 0 1 0.0
Se4 Se-2 0.12251 0.39978 0 1 0.0
Se3 Se-2 0.18345 0.00037 0 1 0.0
Cu1 Cu+1 0.15071 0.14741 0 1 0.0
Dy1 Dy+3 0.21403 0.55744 0 1 0.0
